data_7213630
loop_
_publ_author_name
'Saha, Sandeepta'
'Sasmal, Ashok'
'Pilet, Guillaume'
'Bauz\'a, Antonio'
'Frontera, Antonio'
'Mitra, Samiran'

_publ_section_title
;
 An unusual nitroso&#x22EF;nitroso interaction in the coordination polymer
 structures of Ni(ii) and Co(ii) complexes with the
 \a,\w-bis(benzotriazoloxy)alkane system
;
_journal_issue 4
_journal_name_full CrystEngComm
_journal_page_first 654
_journal_paper_doi 10.1039/c3ce41765d
_journal_volume 16
_journal_year 2014
_chemical_formula_moiety 'C32 H28 N14 Ni1 O4 S2'
_chemical_formula_sum 'C32 H28 N14 Ni O4 S2'
_chemical_formula_weight 795.48
_space_group_IT_number 2
_symmetry_cell_setting triclinic
_symmetry_space_group_name_Hall '-P 1'
_symmetry_space_group_name_H-M 'P -1'
_atom_sites_solution_hydrogens difmap
_atom_sites_solution_primary direct
_audit_creation_date 12-03-19
_audit_creation_method CRYSTALS_ver_14.21
_cell_angle_alpha 66.695(6)
_cell_angle_beta 67.466(5)
_cell_angle_gamma 64.424(6)
_cell_formula_units_Z 1
_cell_length_a 9.6417(6)
_cell_length_b 10.2640(6)
_cell_length_c 11.8286(6)
_cell_measurement_reflns_used 4044
_cell_measurement_temperature 293
_cell_measurement_theta_max 29
_cell_measurement_theta_min 3
_cell_volume 937.31(11)
_computing_cell_refinement 'CrysAlis, (Oxford Diffraction, 2002)'
_computing_data_collection 'Gemini, (Oxford Diffraction, 2006)'
_computing_data_reduction 'CrysAlis, (Oxford Diffraction, 2002)'
_computing_molecular_graphics 'CAMERON (Watkin et al., 1996)'
_computing_publication_material 'CRYSTALS (Betteridge et al., 2003)'
_computing_structure_refinement 'CRYSTALS (Betteridge et al., 2003)'
_computing_structure_solution 'SIR97 (Altomare et al., 1999)'
_diffrn_ambient_temperature 293
_diffrn_measured_fraction_theta_full 0.943
_diffrn_measured_fraction_theta_max 0.849
_diffrn_measurement_device Area
_diffrn_measurement_device_type 'Oxford Diffraction Gemini'
_diffrn_measurement_method \w/2\q
_diffrn_radiation_monochromator graphite
_diffrn_radiation_type 'Mo K\a'
_diffrn_radiation_wavelength 0.71073
_diffrn_reflns_av_R_equivalents 0.024
_diffrn_reflns_limit_h_max 11
_diffrn_reflns_limit_h_min -12
_diffrn_reflns_limit_k_max 13
_diffrn_reflns_limit_k_min -13
_diffrn_reflns_limit_l_max 10
_diffrn_reflns_limit_l_min -14
_diffrn_reflns_number 8397
_diffrn_reflns_theta_full 25.250
_diffrn_reflns_theta_max 29.360
_diffrn_reflns_theta_min 3.386
_diffrn_standards_number 0
_exptl_absorpt_coefficient_mu 0.686
_exptl_absorpt_correction_T_max 0.92
_exptl_absorpt_correction_T_min 0.85
_exptl_absorpt_correction_type analytical
_exptl_absorpt_process_details
;
Analytical Absorption (De Meulenaer & Tompa, 1965)
;
_exptl_crystal_colour blue
_exptl_crystal_density_diffrn 1.411
_exptl_crystal_density_method 'not measured'
_exptl_crystal_description square
_exptl_crystal_F_000 410
_exptl_crystal_size_max 0.340
_exptl_crystal_size_mid 0.200
_exptl_crystal_size_min 0.126
_refine_diff_density_max 0.52
_refine_diff_density_min -0.38
_refine_ls_extinction_method None
_refine_ls_goodness_of_fit_ref 1.0813
_refine_ls_hydrogen_treatment constr
_refine_ls_matrix_type full
_refine_ls_number_parameters 241
_refine_ls_number_reflns 3184
_refine_ls_number_restraints 0
_refine_ls_R_factor_all 0.0542
_refine_ls_R_factor_gt 0.0398
_refine_ls_shift/su_max 0.0003924
_refine_ls_shift/su_mean 0.0000305
_refine_ls_structure_factor_coef F
_refine_ls_weighting_details
;
Method, part 1, Chebychev polynomial, (Watkin, 1994, Prince, 1982)
[weight] = 1.0/[A~0~*T~0~(x)+A~1~*T~1~(x) ... +A~n-1~]*T~n-1~(x)]
where A~i~ are the Chebychev coefficients listed below and x= Fcalc/Fmax
Method = Robust Weighting (Prince, 1982)
W = [weight] * [1-(deltaF/6*sigmaF)^2^]^2^
A~i~ are:
11.8 -3.15 9.87
;
_refine_ls_weighting_scheme calc
_refine_ls_wR_factor_all 0.0619
_refine_ls_wR_factor_gt 0.0486
_refine_ls_wR_factor_ref 0.0460
_reflns_limit_h_max 12
_reflns_limit_h_min -11
_reflns_limit_k_max 13
_reflns_limit_k_min -12
_reflns_limit_l_max 14
_reflns_limit_l_min 0
_reflns_number_gt 3533
_reflns_number_total 4385
_reflns_threshold_expression I>2.0\s(I)
_oxford_diffrn_Wilson_B_factor 0.00
_oxford_diffrn_Wilson_scale 0.00
_oxford_refine_ls_r_factor_ref 0.0349
_oxford_refine_ls_scale 6.211(12)
_oxford_reflns_number_all 4376
_oxford_reflns_threshold_expression_ref I>3.0\s(I)
_oxford_structure_analysis_title 'ju535 in P -1'
_cod_data_source_file c3ce41765d.txt
_cod_data_source_block 3
_cod_depositor_comments
;
The following automatic conversions were performed:

'_symmetry_cell_setting' value 'Triclinic' changed to 'triclinic'
according to
/usr/data/users/saulius/automatic-downloads/current/RSC/lib/dictionaries/cif_core.dic
dictionary named 'cif_core.dic' version 2.4.2 from
2011-04-26.

'_atom_sites_solution_primary' value 'Direct' changed to
'direct' according to
/usr/data/users/saulius/automatic-downloads/current/RSC/lib/dictionaries/cif_core.dic
dictionary named 'cif_core.dic' version 2.4.2 from 2011-04-26.

Automatic conversion script
Id: cif_fix_values 2281 2013-09-26 08:29:07Z andrius 
;
_cod_original_cell_volume 937.30(9)
_cod_original_sg_symbol_H-M 'P -1 '
_cod_original_formula_sum 'C32 H28 N14 Ni1 O4 S2'
_cod_database_code 7213630

loop_
_symmetry_equiv_pos_as_xyz
x,y,z
-x,-y,-z

loop_
_atom_site_label
_atom_site_type_symbol
_atom_site_fract_x
_atom_site_fract_y
_atom_site_fract_z
_atom_site_U_iso_or_equiv
_atom_site_occupancy
_atom_site_adp_type
_atom_site_refinement_flags_posn
Ni1 Ni 0.5000 1.0000 0.5000 0.0377 1.0000 Uani S
N2 N 0.56089(19) 0.80217(18) 0.44798(15) 0.0421 1.0000 Uani .
N1 N 0.5888(2) 0.66988(19) 0.53117(16) 0.0436 1.0000 Uani .
N4 N 0.6458(2) 0.56883(18) 0.46743(16) 0.0446 1.0000 Uani .
O5 O 0.66980(17) 0.42051(16) 0.53256(15) 0.0509 1.0000 Uani .
C1 C 0.8386(3) 0.3363(3) 0.5218(2) 0.0578 1.0000 Uani .
C7 C 0.8483(3) 0.1738(3) 0.5799(3) 0.0632 1.0000 Uani .
C8 C 0.8032(3) 0.1276(3) 0.7222(3) 0.0693 1.0000 Uani .
O9 O 0.90628(18) 0.1447(2) 0.77495(17) 0.0631 1.0000 Uani .
N10 N 1.0554(2) 0.0416(2) 0.75349(18) 0.0512 1.0000 Uani .
N6 N 1.1648(2) 0.0756(2) 0.64764(17) 0.0480 1.0000 Uani .
N7 N 1.29726(19) -0.03804(19) 0.65410(16) 0.0440 1.0000 Uani .
C13 C 1.2709(2) -0.1453(2) 0.76833(19) 0.0426 1.0000 Uani .
C14 C 1.1132(3) -0.0942(2) 0.8339(2) 0.0474 1.0000 Uani .
C15 C 1.3725(3) -0.2844(2) 0.8245(2) 0.0518 1.0000 Uani .
C16 C 1.3062(3) -0.3622(3) 0.9428(2) 0.0621 1.0000 Uani .
C17 C 1.1454(4) -0.3077(3) 1.0065(2) 0.0693 1.0000 Uani .
C18 C 0.6546(2) 0.6307(2) 0.34115(19) 0.0450 1.0000 Uani .
C19 C 0.5996(2) 0.7834(2) 0.32882(18) 0.0410 1.0000 Uani .
C20 C 0.5918(2) 0.8876(3) 0.20808(19) 0.0471 1.0000 Uani .
C21 C 0.6396(3) 0.8285(3) 0.1084(2) 0.0560 1.0000 Uani .
C22 C 0.6945(3) 0.6729(3) 0.1239(2) 0.0655 1.0000 Uani .
N23 N 0.6443(2) 0.8844(2) 0.61978(16) 0.0453 1.0000 Uani .
C24 C 0.7302(2) 0.8123(2) 0.68412(18) 0.0408 1.0000 Uani .
S25 S 0.84948(9) 0.71393(10) 0.77799(6) 0.0780 1.0000 Uani .
C2 C 1.0452(3) -0.1736(3) 0.9543(2) 0.0646 1.0000 Uani .
C4 C 0.7035(3) 0.5707(3) 0.2393(2) 0.0598 1.0000 Uani .
H11 H 0.8786 0.3693 0.5681 0.0688 1.0000 Uiso R
H12 H 0.8951 0.3571 0.4323 0.0693 1.0000 Uiso R
H71 H 0.9565 0.1139 0.5486 0.0759 1.0000 Uiso R
H72 H 0.7774 0.1531 0.5514 0.0766 1.0000 Uiso R
H82 H 0.6958 0.1936 0.7553 0.0836 1.0000 Uiso R
H81 H 0.8070 0.0228 0.7534 0.0831 1.0000 Uiso R
H151 H 1.4801 -0.3214 0.7812 0.0618 1.0000 Uiso R
H161 H 1.3699 -0.4552 0.9829 0.0745 1.0000 Uiso R
H171 H 1.1049 -0.3655 1.0846 0.0821 1.0000 Uiso R
H201 H 0.5573 0.9917 0.1968 0.0561 1.0000 Uiso R
H211 H 0.6366 0.8944 0.0272 0.0669 1.0000 Uiso R
H221 H 0.7260 0.6383 0.0517 0.0778 1.0000 Uiso R
H21 H 0.9384 -0.1350 0.9960 0.0770 1.0000 Uiso R
H41 H 0.7406 0.4658 0.2507 0.0709 1.0000 Uiso R

loop_
_atom_site_aniso_label
_atom_site_aniso_U_11
_atom_site_aniso_U_22
_atom_site_aniso_U_33
_atom_site_aniso_U_23
_atom_site_aniso_U_13
_atom_site_aniso_U_12
Ni1 0.03534(18) 0.03873(19) 0.03512(19) -0.00511(13) -0.01127(13) -0.01141(14)
N2 0.0428(8) 0.0425(8) 0.0377(8) -0.0080(7) -0.0105(7) -0.0139(7)
N1 0.0424(8) 0.0430(9) 0.0394(8) -0.0080(7) -0.0090(7) -0.0133(7)
N4 0.0456(9) 0.0384(8) 0.0441(9) -0.0081(7) -0.0091(7) -0.0140(7)
O5 0.0425(7) 0.0388(7) 0.0599(9) -0.0069(6) -0.0103(7) -0.0119(6)
C1 0.0419(11) 0.0563(13) 0.0610(14) -0.0099(11) -0.0121(10) -0.0103(10)
C7 0.0533(13) 0.0471(12) 0.0916(19) -0.0233(12) -0.0299(13) -0.0051(10)
C8 0.0453(12) 0.0558(14) 0.0903(19) 0.0018(13) -0.0190(12) -0.0207(11)
O9 0.0420(8) 0.0679(10) 0.0591(10) -0.0179(8) -0.0056(7) -0.0066(7)
N10 0.0364(8) 0.0556(10) 0.0475(10) -0.0071(8) -0.0062(7) -0.0132(8)
N6 0.0395(8) 0.0514(10) 0.0440(9) -0.0056(8) -0.0087(7) -0.0154(8)
N7 0.0373(8) 0.0455(9) 0.0415(9) -0.0042(7) -0.0110(7) -0.0132(7)
C13 0.0441(10) 0.0464(10) 0.0402(10) -0.0077(8) -0.0114(8) -0.0208(9)
C14 0.0460(11) 0.0533(11) 0.0414(10) -0.0064(9) -0.0108(8) -0.0215(9)
C15 0.0510(12) 0.0481(11) 0.0537(12) -0.0057(9) -0.0175(10) -0.0181(9)
C16 0.0719(16) 0.0556(13) 0.0547(13) 0.0045(11) -0.0257(12) -0.0269(12)
C17 0.0803(17) 0.0710(16) 0.0498(13) 0.0063(12) -0.0153(12) -0.0409(14)
C18 0.0404(10) 0.0483(11) 0.0427(10) -0.0108(8) -0.0067(8) -0.0164(9)
C19 0.0354(9) 0.0483(10) 0.0382(9) -0.0115(8) -0.0063(7) -0.0160(8)
C20 0.0430(10) 0.0518(11) 0.0412(10) -0.0070(9) -0.0084(8) -0.0182(9)
C21 0.0525(12) 0.0707(15) 0.0385(10) -0.0123(10) -0.0064(9) -0.0218(11)
C22 0.0732(16) 0.0785(17) 0.0468(13) -0.0282(12) -0.0068(11) -0.0244(14)
N23 0.0451(9) 0.0466(9) 0.0412(9) -0.0073(7) -0.0149(7) -0.0135(7)
C24 0.0409(10) 0.0394(9) 0.0351(9) -0.0090(8) -0.0062(8) -0.0113(8)
S25 0.0666(4) 0.0889(5) 0.0501(3) -0.0034(3) -0.0307(3) -0.0014(4)
C2 0.0566(13) 0.0782(17) 0.0478(12) -0.0049(12) -0.0026(10) -0.0331(13)
C4 0.0672(15) 0.0595(14) 0.0533(13) -0.0254(11) -0.0083(11) -0.0187(12)

loop_
_atom_type_symbol
_atom_type_scat_dispersion_real
_atom_type_scat_dispersion_imag
_atom_type_scat_Cromer_Mann_a1
_atom_type_scat_Cromer_Mann_b1
_atom_type_scat_Cromer_Mann_a2
_atom_type_scat_Cromer_Mann_b2
_atom_type_scat_Cromer_Mann_a3
_atom_type_scat_Cromer_Mann_b3
_atom_type_scat_Cromer_Mann_a4
_atom_type_scat_Cromer_Mann_b4
_atom_type_scat_Cromer_Mann_c
_atom_type_scat_source
C 0.0033 0.0016 2.3100 20.8439 1.0200 10.2075 1.5886 0.5687 0.8650 51.6512 0.2156 'International Tables Vol C 4.2.6.8 and 6.1.1.4'
H 0.0000 0.0000 0.4930 10.5109 0.3229 26.1257 0.1402 3.1424 0.0408 57.7998 0.0030 'International Tables Vol C 4.2.6.8 and 6.1.1.4'
N 0.0061 0.0033 12.2126 0.0057 3.1322 9.8933 2.0125 28.9975 1.1663 0.5826 -11.5290 'International Tables Vol C 4.2.6.8 and 6.1.1.4'
O 0.0106 0.0060 3.0485 13.2771 2.2868 5.7011 1.5463 0.3239 0.8670 32.9089 0.2508 'International Tables Vol C 4.2.6.8 and 6.1.1.4'
S 0.1246 0.1234 6.9053 1.4679 5.2034 22.2151 1.4379 0.2536 1.5863 56.1720 0.8669 'International Tables Vol C 4.2.6.8 and 6.1.1.4'
Ni 0.3393 1.1124 12.8376 3.8785 7.2920 0.2565 4.4438 12.1763 2.3800 66.3421 1.0341 'International Tables Vol C 4.2.6.8 and 6.1.1.4'

loop_
_geom_angle_atom_site_label_1
_geom_angle_site_symmetry_1
_geom_angle_atom_site_label_2
_geom_angle_atom_site_label_3
_geom_angle_site_symmetry_3
_geom_angle
_geom_angle_publ_flag
N7 1_465 Ni1 N7 2_766 179.995 yes
N7 1_465 Ni1 N2 2_676 85.53(7) yes
N7 2_766 Ni1 N2 2_676 94.47(7) yes
N7 1_465 Ni1 N23 2_676 89.08(7) yes
N7 2_766 Ni1 N23 2_676 90.92(7) yes
N2 2_676 Ni1 N23 2_676 90.31(7) yes
N7 1_465 Ni1 N2 . 94.47(7) yes
N7 2_766 Ni1 N2 . 85.53(7) yes
N2 2_676 Ni1 N2 . 179.995 yes
N23 2_676 Ni1 N2 . 89.69(7) yes
N7 1_465 Ni1 N23 . 90.92(7) yes
N7 2_766 Ni1 N23 . 89.08(7) yes
N2 2_676 Ni1 N23 . 89.69(7) yes
N23 2_676 Ni1 N23 . 179.994 yes
N2 . Ni1 N23 . 90.31(7) yes
Ni1 . N2 N1 . 120.82(13) yes
Ni1 . N2 C19 . 129.57(13) yes
N1 . N2 C19 . 108.99(16) yes
N2 . N1 N4 . 106.82(16) yes
N1 . N4 O5 . 119.54(16) yes
N1 . N4 C18 . 113.30(16) yes
O5 . N4 C18 . 126.59(18) yes
N4 . O5 C1 . 111.18(15) yes
O5 . C1 C7 . 105.05(19) yes
O5 . C1 H11 . 109.4 no
C7 . C1 H11 . 112.1 no
O5 . C1 H12 . 108.5 no
C7 . C1 H12 . 112.2 no
H11 . C1 H12 . 109.4 no
C1 . C7 C8 . 113.8(2) yes
C1 . C7 H71 . 107.2 no
C8 . C7 H71 . 109.7 no
C1 . C7 H72 . 110.1 no
C8 . C7 H72 . 107.8 no
H71 . C7 H72 . 108.1 no
C7 . C8 O9 . 112.6(2) yes
C7 . C8 H82 . 110.5 no
O9 . C8 H82 . 104.4 no
C7 . C8 H81 . 109.5 no
O9 . C8 H81 . 109.3 no
H82 . C8 H81 . 110.5 no
C8 . O9 N10 . 110.82(19) yes
O9 . N10 N6 . 119.54(17) yes
O9 . N10 C14 . 127.34(18) yes
N6 . N10 C14 . 112.95(17) yes
N10 . N6 N7 . 107.09(16) yes
Ni1 1_645 N7 N6 . 114.00(12) yes
Ni1 1_645 N7 C13 . 136.74(13) yes
N6 . N7 C13 . 108.76(16) yes
N7 . C13 C14 . 108.34(18) yes
N7 . C13 C15 . 132.09(19) yes
C14 . C13 C15 . 119.54(19) yes
C13 . C14 N10 . 102.85(17) yes
C13 . C14 C2 . 124.0(2) yes
N10 . C14 C2 . 133.2(2) yes
C13 . C15 C16 . 116.6(2) yes
C13 . C15 H151 . 120.8 no
C16 . C15 H151 . 122.6 no
C15 . C16 C17 . 122.5(2) yes
C15 . C16 H161 . 119.0 no
C17 . C16 H161 . 118.4 no
C16 . C17 C2 . 121.9(2) yes
C16 . C17 H171 . 119.6 no
C2 . C17 H171 . 118.5 no
N4 . C18 C19 . 102.83(18) yes
N4 . C18 C4 . 133.6(2) yes
C19 . C18 C4 . 123.6(2) yes
C18 . C19 N2 . 108.05(17) yes
C18 . C19 C20 . 119.95(19) yes
N2 . C19 C20 . 132.00(19) yes
C19 . C20 C21 . 116.3(2) yes
C19 . C20 H201 . 121.6 no
C21 . C20 H201 . 122.1 no
C20 . C21 C22 . 122.4(2) yes
C20 . C21 H211 . 118.4 no
C22 . C21 H211 . 119.1 no
C21 . C22 C4 . 122.2(2) yes
C21 . C22 H221 . 118.8 no
C4 . C22 H221 . 119.0 no
Ni1 . N23 C24 . 176.02(17) yes
N23 . C24 S25 . 178.22(19) yes
C14 . C2 C17 . 115.4(2) yes
C14 . C2 H21 . 121.6 no
C17 . C2 H21 . 122.9 no
C18 . C4 C22 . 115.5(2) yes
C18 . C4 H41 . 121.6 no
C22 . C4 H41 . 122.9 no

loop_
_geom_bond_atom_site_label_1
_geom_bond_atom_site_label_2
_geom_bond_site_symmetry_2
_geom_bond_distance
_geom_bond_publ_flag
Ni1 N7 1_465 2.1585(16) yes
Ni1 N7 2_766 2.1585(16) yes
Ni1 N2 2_676 2.1281(17) yes
Ni1 N23 2_676 2.0260(18) yes
Ni1 N2 . 2.1281(17) yes
Ni1 N23 . 2.0260(18) yes
N2 N1 . 1.309(2) yes
N2 C19 . 1.382(3) yes
N1 N4 . 1.324(2) yes
N4 O5 . 1.367(2) yes
N4 C18 . 1.356(3) yes
O5 C1 . 1.457(3) yes
C1 C7 . 1.507(3) yes
C1 H11 . 0.992 no
C1 H12 . 0.971 no
C7 C8 . 1.494(4) yes
C7 H71 . 0.965 no
C7 H72 . 0.991 no
C8 O9 . 1.457(3) yes
C8 H82 . 0.989 no
C8 H81 . 0.977 no
O9 N10 . 1.367(2) yes
N10 N6 . 1.327(2) yes
N10 C14 . 1.357(3) yes
N6 N7 . 1.310(2) yes
N7 C13 . 1.380(3) yes
C13 C14 . 1.384(3) yes
C13 C15 . 1.407(3) yes
C14 C2 . 1.396(3) yes
C15 C16 . 1.369(3) yes
C15 H151 . 0.942 no
C16 C17 . 1.405(4) yes
C16 H161 . 0.934 no
C17 C2 . 1.358(4) yes
C17 H171 . 0.921 no
C18 C19 . 1.384(3) yes
C18 C4 . 1.397(3) yes
C19 C20 . 1.412(3) yes
C20 C21 . 1.369(3) yes
C20 H201 . 0.940 no
C21 C22 . 1.405(4) yes
C21 H211 . 0.934 no
C22 C4 . 1.360(4) yes
C22 H221 . 0.947 no
N23 C24 . 1.150(3) yes
C24 S25 . 1.632(2) yes
C2 H21 . 0.934 no
C4 H41 . 0.945 no
